data_7130858
loop_
_publ_author_name
'Zhou, He-Ye'
'Zhang, Da-Wei'
'Han, Xiao-Ni'
'Han, Ying'
'Chen, Chuan-Feng'

_publ_section_title
;
 A novel thermally activated delayed fluorescence macrocycle
;
_journal_name_full 'Chemical Communications'
_journal_paper_doi 10.1039/D2CC04618K
_journal_year 2022
_chemical_formula_moiety 'C37 H28 N4, C2 H4'
_chemical_formula_sum 'C37 H28 N4'
_chemical_formula_weight 528.63
_space_group_crystal_system trigonal
_space_group_IT_number 147
_space_group_name_Hall '-P 3'
_space_group_name_H-M_alt 'P -3'
_atom_sites_solution_hydrogens geom
_atom_sites_solution_primary iterative
_audit_creation_date 2022-06-14
_audit_creation_method
;
Olex2 1.2
(compiled 2018.05.29 svn.r3508 for OlexSys, GUI svn.r5506)
;
_audit_update_record
;
2022-07-26 deposited with the CCDC.	2022-10-06 downloaded from the CCDC.
;
_cell_angle_alpha 90
_cell_angle_beta 90
_cell_angle_gamma 120
_cell_formula_units_Z 6
_cell_length_a 24.5261(4)
_cell_length_b 24.5261(4)
_cell_length_c 17.8430(2)
_cell_measurement_reflns_used 16297
_cell_measurement_temperature 169.99(13)
_cell_measurement_theta_max 74.4870
_cell_measurement_theta_min 2.2530
_cell_volume 9295.1(2)
_computing_cell_refinement 'CrysAlisPro 1.171.40.67a (Rigaku OD, 2019)'
_computing_data_collection 'CrysAlisPro 1.171.40.67a (Rigaku OD, 2019)'
_computing_data_reduction 'CrysAlisPro 1.171.40.67a (Rigaku OD, 2019)'
_computing_molecular_graphics 'Olex2 (Dolomanov et al., 2009)'
_computing_publication_material 'Olex2 (Dolomanov et al., 2009)'
_computing_structure_refinement 'olex2.refine (Bourhis et al., 2015)'
_computing_structure_solution 'olex2.solve (Bourhis et al., 2015)'
_diffrn_ambient_environment N~2~
_diffrn_ambient_temperature 169.99(13)
_diffrn_detector 'Hybrid Pixel Array Detector'
_diffrn_detector_area_resol_mean 10.0000
_diffrn_detector_type HyPix
_diffrn_measured_fraction_theta_full 0.996
_diffrn_measured_fraction_theta_max 0.956
_diffrn_measurement_details
;
List of Runs (angles in degrees, time in seconds):

  # Type    Start    End  Width  t~exp~   \w     \q     \k     \f   Frames
#--------------------------------------------------------------------------
  1  \w    -25.00  47.00   0.50    0.73    --   47.57 -38.00-120.00  144
  2  \w     48.00 111.00   0.50    7.94    --  103.25-125.00  30.00  126
  3  \w    144.00 169.00   0.50    7.94    --  103.25 120.00 -91.00   50
  4  \w    138.00 167.00   0.50    7.94    --  103.25 125.00 -60.00   58
  5  \w     90.00 131.00   0.50    7.94    --  103.25 120.00 -91.00   82
  6  \w     85.00 133.00   0.50    7.94    --  103.25 125.00 -60.00   96
  7  \w    -65.00 -32.00   0.50    7.94    --  -99.00  61.00  30.00   66
  8  \w    -55.00 -26.00   0.50    7.94    --  -99.00  61.00 -60.00   58
  9  \w    -66.00 -40.00   0.50    7.94    --  -99.00  61.00-180.00   52
 10  \w   -109.00 -33.00   0.50    7.94    --  -99.00 118.00 -71.00  152
 11  \w   -165.00 -88.00   0.50    7.94    --  -99.00 -77.00-150.00  154
 12  \w   -119.00 -94.00   0.50    0.73    --  -47.57-125.00 -30.00   50
 13  \w   -116.00 -68.00   0.50    0.73    --  -47.57-156.00  88.00   96
;
_diffrn_measurement_device 'four-circle diffractometer'
_diffrn_measurement_device_type 'XtaLAB Synergy R, HyPix'
_diffrn_measurement_method '\w scans'
_diffrn_orient_matrix_type 'CrysAlisPro convention (1999,Acta A55,543-557)'
_diffrn_orient_matrix_UB_11 -0.0499771000
_diffrn_orient_matrix_UB_12 -0.0704783000
_diffrn_orient_matrix_UB_13 0.0025068000
_diffrn_orient_matrix_UB_21 -0.0519103000
_diffrn_orient_matrix_UB_22 0.0171419000
_diffrn_orient_matrix_UB_23 0.0112260000
_diffrn_orient_matrix_UB_31 -0.0081298000
_diffrn_orient_matrix_UB_32 0.0001420000
_diffrn_orient_matrix_UB_33 -0.0856002000
_diffrn_radiation_monochromator mirror
_diffrn_radiation_probe x-ray
_diffrn_radiation_type CuK\a
_diffrn_radiation_wavelength 1.54184
_diffrn_reflns_av_R_equivalents 0.0341
_diffrn_reflns_av_unetI/netI 0.0354
_diffrn_reflns_Laue_measured_fraction_full 0.996
_diffrn_reflns_Laue_measured_fraction_max 0.956
_diffrn_reflns_limit_h_max 25
_diffrn_reflns_limit_h_min -23
_diffrn_reflns_limit_k_max 30
_diffrn_reflns_limit_k_min -29
_diffrn_reflns_limit_l_max 16
_diffrn_reflns_limit_l_min -21
_diffrn_reflns_number 37936
_diffrn_reflns_point_group_measured_fraction_full 0.996
_diffrn_reflns_point_group_measured_fraction_max 0.956
_diffrn_reflns_theta_full 67.684
_diffrn_reflns_theta_max 75.114
_diffrn_reflns_theta_min 2.476
_diffrn_source 'Rotating-anode X-ray tube'
_diffrn_source_type 'PhotonJet R (Cu) X-ray Source'
_exptl_absorpt_coefficient_mu 0.261
_exptl_absorpt_correction_T_max 1.00000
_exptl_absorpt_correction_T_min 0.68440
_exptl_absorpt_correction_type multi-scan
_exptl_absorpt_process_details
;
CrysAlisPro 1.171.40.67a (Rigaku Oxford Diffraction, 2019)
Empirical absorption correction using spherical harmonics,
 implemented in SCALE3 ABSPACK scaling algorithm.
;
_exptl_crystal_colour 'clear light yellow'
_exptl_crystal_density_diffrn 0.567
_exptl_crystal_description plate
_exptl_crystal_F_000 1668
_exptl_crystal_size_max 0.520
_exptl_crystal_size_mid 0.200
_exptl_crystal_size_min 0.005
_refine_diff_density_max 1.161
_refine_diff_density_min -0.400
_refine_diff_density_rms 0.094
_refine_ls_extinction_method none
_refine_ls_goodness_of_fit_ref 1.342
_refine_ls_hydrogen_treatment constr
_refine_ls_matrix_type full
_refine_ls_number_parameters 390
_refine_ls_number_reflns 12246
_refine_ls_number_restraints 0
_refine_ls_restrained_S_all 1.342
_refine_ls_R_factor_all 0.1075
_refine_ls_R_factor_gt 0.0971
_refine_ls_shift/su_max 0.001
_refine_ls_shift/su_mean 0.000
_refine_ls_structure_factor_coef Fsqd
_refine_ls_weighting_details 'w=1/[\s^2^(Fo^2^)+(0.2000P)^2^] where P=(Fo^2^+2Fc^2^)/3'
_refine_ls_weighting_scheme calc
_refine_ls_wR_factor_gt 0.3003
_refine_ls_wR_factor_ref 0.3156
_reflns_Friedel_coverage 0.000
_reflns_number_gt 9616
_reflns_number_total 12246
_reflns_threshold_expression 'I > 2\s(I)'
_cod_data_source_file d2cc04618k2.cif
_cod_data_source_block tx5870_sq
_cod_original_cell_volume 9295.1(3)
_cod_database_code 7130858
_shelx_shelxl_version_number 2018/3
_chemical_oxdiff_formula CHON
_shelx_space_group_comment
;
The symmetry employed for this shelxl refinement is uniquely defined
by the following loop, which should always be used as a source of
symmetry information in preference to the above space-group names.
They are only intended as comments.
;
_reflns_odcompleteness_completeness 99.74
_reflns_odcompleteness_iscentric 1
_reflns_odcompleteness_theta 66.97
_olex2_refinement_description
;
1. Fixed Uiso
 At 1.2 times of:
  All C(H) groups, All C(H,H) groups
 At 1.5 times of:
  All C(H,H,H) groups
2.a Secondary CH2 refined with riding coordinates:
 C41(H41A,H41B), C0AA(H0AA,H0AB), C1AA(H1AA,H1AB)
2.b Aromatic/amide H refined with riding coordinates:
 C10(H10), C3(H3), C12(H12), C19(H19), C13(H13), C20(H20), C4(H4), C6(H6),
 C16(H16), C17(H17), C32(H32), C28(H28), C31(H31), C29(H29), C30(H30), C34(H34),
  C38(H38), C35(H35), C36(H36), C37(H37)
2.c Idealised Me refined as rotating group:
 C39(H39A,H39B,H39C), C40(H40A,H40B,H40C)
;
_olex2_submission_special_instructions 'No special instructions were received'
_oxdiff_exptl_absorpt_empirical_details
;
Empirical correction (ABSPACK) includes:
- Absorption correction using spherical harmonics
- Frame scaling
;
_oxdiff_exptl_absorpt_empirical_full_max 2.528
_oxdiff_exptl_absorpt_empirical_full_min 0.467

loop_
_space_group_symop_operation_xyz
'x, y, z'
'-y, x-y, z'
'-x+y, -x, z'
'-x, -y, -z'
'y, -x+y, -z'
'x-y, x, -z'

loop_
_atom_site_label
_atom_site_type_symbol
_atom_site_fract_x
_atom_site_fract_y
_atom_site_fract_z
_atom_site_U_iso_or_equiv
_atom_site_adp_type
_atom_site_occupancy
_atom_site_site_symmetry_order
_atom_site_calc_flag
_atom_site_refinement_flags_posn
_atom_site_refinement_flags_adp
_atom_site_refinement_flags_occupancy
_atom_site_disorder_assembly
_atom_site_disorder_group
N1 N 0.50043(7) 0.89983(7) 0.54109(7) 0.0452(3) Uani 1 1 d . . . . .
N22 N 0.56774(8) 0.97856(7) 0.88757(7) 0.0493(4) Uani 1 1 d . . . . .
N24 N 0.64926(8) 1.06690(7) 0.82501(8) 0.0514(4) Uani 1 1 d . . . . .
N26 N 0.64522(8) 1.06465(8) 0.95746(8) 0.0544(4) Uani 1 1 d . . . . .
C9 C 0.42324(8) 0.86477(7) 0.44119(8) 0.0425(4) Uani 1 1 d . . . . .
C11 C 0.32539(9) 0.86629(8) 0.45859(9) 0.0472(4) Uani 1 1 d . . . . .
C10 C 0.36444(8) 0.85218(8) 0.41670(8) 0.0444(4) Uani 1 1 d . . . . .
H10 H 0.350495 0.833414 0.370034 0.053 Uiso 1 1 calc R . . . .
C14 C 0.44275(8) 0.89040(7) 0.51346(8) 0.0426(4) Uani 1 1 d . . . . .
C18 C 0.52225(9) 0.92793(8) 0.61362(8) 0.0443(4) Uani 1 1 d . . . . .
C25 C 0.67245(10) 1.09157(9) 0.89271(9) 0.0520(4) Uani 1 1 d . . . . .
C2 C 0.52583(8) 0.86398(8) 0.51228(8) 0.0434(4) Uani 1 1 d . . . . .
C23 C 0.59761(9) 1.01060(8) 0.82585(8) 0.0460(4) Uani 1 1 d . . . . .
C8 C 0.47007(8) 0.85781(8) 0.39136(8) 0.0436(4) Uani 1 1 d . . . . .
C3 C 0.56774(10) 0.85349(9) 0.55384(9) 0.0522(4) Uani 1 1 d . . . . .
H3 H 0.580910 0.872221 0.600664 0.063 Uiso 1 1 calc R . . . .
C41 C 0.58863(10) 0.73950(9) 0.43091(10) 0.0538(4) Uani 1 1 d . . . . .
H41A H 0.630003 0.750939 0.450116 0.065 Uiso 1 1 calc R . . . .
H41B H 0.590418 0.739444 0.376607 0.065 Uiso 1 1 calc R . . . .
C15 C 0.57066(9) 0.98157(8) 0.75199(8) 0.0451(4) Uani 1 1 d . . . . .
C12 C 0.34705(9) 0.89418(9) 0.52869(9) 0.0496(4) Uani 1 1 d . . . . .
H12 H 0.322276 0.905006 0.557472 0.060 Uiso 1 1 calc R . . . .
C19 C 0.57397(9) 0.98704(8) 0.61731(8) 0.0470(4) Uani 1 1 d . . . . .
H19 H 0.592539 1.009222 0.573570 0.056 Uiso 1 1 calc R . . . .
C21 C 0.59257(10) 1.00882(9) 0.95206(9) 0.0495(4) Uani 1 1 d . . . . .
C7 C 0.50802(8) 0.83779(8) 0.44001(8) 0.0428(4) Uani 1 1 d . . . . .
C5 C 0.57063(9) 0.78692(9) 0.45669(9) 0.0488(4) Uani 1 1 d . . . . .
C13 C 0.40428(9) 0.90588(8) 0.55583(8) 0.0479(4) Uani 1 1 d . . . . .
H13 H 0.417659 0.924254 0.602785 0.057 Uiso 1 1 calc R . . . .
C20 C 0.59856(9) 1.01371(8) 0.68673(8) 0.0480(4) Uani 1 1 d . . . . .
H20 H 0.634110 1.053544 0.689250 0.058 Uiso 1 1 calc R . . . .
C39 C 0.43714(10) 0.81167(10) 0.32663(9) 0.0556(5) Uani 1 1 d . . . . .
H39A H 0.407833 0.770958 0.346504 0.083 Uiso 1 1 calc GR . . . .
H39B H 0.467966 0.808560 0.296623 0.083 Uiso 1 1 calc GR . . . .
H39C H 0.415007 0.826600 0.296238 0.083 Uiso 1 1 calc GR . . . .
C4 C 0.58990(10) 0.81582(10) 0.52658(10) 0.0533(4) Uani 1 1 d . . . . .
H4 H 0.618048 0.809520 0.555034 0.064 Uiso 1 1 calc R . . . .
C6 C 0.53025(9) 0.79913(8) 0.41519(8) 0.0458(4) Uani 1 1 d . . . . .
H6 H 0.517461 0.780402 0.368311 0.055 Uiso 1 1 calc R . . . .
C16 C 0.51728(10) 0.92205(9) 0.74784(9) 0.0548(5) Uani 1 1 d . . . . .
H16 H 0.497523 0.900558 0.791524 0.066 Uiso 1 1 calc R . . . .
C33 C 0.73232(11) 1.15224(10) 0.89399(10) 0.0600(5) Uani 1 1 d . . . . .
C17 C 0.49364(10) 0.89488(9) 0.67868(9) 0.0552(5) Uani 1 1 d . . . . .
H17 H 0.458715 0.854643 0.675811 0.066 Uiso 1 1 calc R . . . .
C40 C 0.51623(10) 0.92333(9) 0.35888(9) 0.0517(4) Uani 1 1 d . . . . .
H40A H 0.493119 0.938879 0.331505 0.078 Uiso 1 1 calc GR . . . .
H40B H 0.545401 0.920089 0.325878 0.078 Uiso 1 1 calc GR . . . .
H40C H 0.538899 0.951779 0.399040 0.078 Uiso 1 1 calc GR . . . .
C27 C 0.55792(10) 0.97777(9) 1.02151(9) 0.0526(4) Uani 1 1 d . . . . .
C32 C 0.50092(11) 0.92258(10) 1.01840(10) 0.0580(5) Uani 1 1 d . . . . .
H32 H 0.484900 0.903777 0.972212 0.070 Uiso 1 1 calc R . . . .
C28 C 0.58106(12) 1.00571(11) 1.09144(9) 0.0627(5) Uani 1 1 d . . . . .
H28 H 0.619265 1.043198 1.094640 0.075 Uiso 1 1 calc R . . . .
C31 C 0.46713(13) 0.89469(11) 1.08296(11) 0.0667(6) Uani 1 1 d . . . . .
H31 H 0.428831 0.857274 1.080145 0.080 Uiso 1 1 calc R . . . .
C29 C 0.54698(15) 0.97746(13) 1.15601(10) 0.0721(7) Uani 1 1 d . . . . .
H29 H 0.562565 0.995844 1.202489 0.087 Uiso 1 1 calc R . . . .
C30 C 0.49051(14) 0.92261(13) 1.15140(11) 0.0732(7) Uani 1 1 d . . . . .
H30 H 0.467730 0.904053 1.194812 0.088 Uiso 1 1 calc R . . . .
C34 C 0.76393(13) 1.17984(12) 0.82797(12) 0.0737(7) Uani 1 1 d . . . . .
H34 H 0.746742 1.160446 0.782388 0.088 Uiso 1 1 calc R . . . .
C38 C 0.75893(15) 1.18292(14) 0.96118(14) 0.0889(9) Uani 1 1 d . . . . .
H38 H 0.738519 1.165614 1.006250 0.107 Uiso 1 1 calc R . . . .
C35 C 0.82051(15) 1.23564(13) 0.82901(16) 0.0869(8) Uani 1 1 d . . . . .
H35 H 0.841421 1.253448 0.784353 0.104 Uiso 1 1 calc R . . . .
C36 C 0.84602(15) 1.26496(13) 0.89602(17) 0.0920(9) Uani 1 1 d . . . . .
H36 H 0.884179 1.302627 0.896938 0.110 Uiso 1 1 calc R . . . .
C37 C 0.81493(18) 1.23837(16) 0.96119(18) 0.1101(12) Uani 1 1 d . . . . .
H37 H 0.832169 1.258364 1.006481 0.132 Uiso 1 1 calc R . . . .
C0AA C 0.3846(5) 0.7244(3) 0.5914(5) 0.213(4) Uani 1 1 d . . . . .
H0AA H 0.419682 0.765658 0.579058 0.256 Uiso 1 1 calc R . . . .
H0AB H 0.381570 0.719872 0.645502 0.256 Uiso 1 1 calc R . . . .
C1AA C 0.3235(6) 0.7157(5) 0.5583(8) 0.304(8) Uani 1 1 d . . . . .
H1AA H 0.318094 0.751323 0.570482 0.365 Uiso 1 1 calc R . . . .
H1AB H 0.323138 0.711432 0.504276 0.365 Uiso 1 1 calc R . . . .

loop_
_atom_site_aniso_label
_atom_site_aniso_U_11
_atom_site_aniso_U_22
_atom_site_aniso_U_33
_atom_site_aniso_U_23
_atom_site_aniso_U_13
_atom_site_aniso_U_12
N1 0.0610(9) 0.0461(7) 0.0270(6) -0.0061(5) -0.0048(5) 0.0257(7)
N22 0.0637(9) 0.0511(8) 0.0284(6) 0.0008(5) -0.0021(6) 0.0252(7)
N24 0.0614(9) 0.0509(8) 0.0327(7) -0.0037(6) -0.0050(6) 0.0211(7)
N26 0.0683(10) 0.0581(9) 0.0320(7) -0.0055(6) -0.0065(6) 0.0279(8)
C9 0.0561(9) 0.0385(7) 0.0280(7) 0.0006(5) 0.0007(6) 0.0199(7)
C11 0.0550(10) 0.0415(8) 0.0402(8) 0.0061(6) 0.0037(7) 0.0205(7)
C10 0.0550(9) 0.0410(8) 0.0300(7) 0.0024(6) -0.0010(6) 0.0186(7)
C14 0.0559(9) 0.0380(7) 0.0285(7) 0.0011(5) 0.0000(6) 0.0194(7)
C18 0.0598(10) 0.0448(8) 0.0256(7) -0.0031(6) -0.0037(6) 0.0240(7)
C25 0.0660(11) 0.0527(10) 0.0338(8) -0.0068(7) -0.0075(7) 0.0272(9)
C2 0.0550(9) 0.0422(8) 0.0286(7) -0.0004(6) -0.0002(6) 0.0209(7)
C23 0.0598(10) 0.0459(8) 0.0283(7) -0.0009(6) -0.0034(6) 0.0236(8)
C8 0.0550(9) 0.0464(8) 0.0261(6) -0.0019(6) -0.0007(6) 0.0228(7)
C3 0.0668(11) 0.0535(10) 0.0357(8) -0.0059(7) -0.0093(7) 0.0296(9)
C41 0.0579(10) 0.0581(10) 0.0489(9) -0.0007(7) 0.0063(8) 0.0315(9)
C15 0.0573(10) 0.0455(8) 0.0283(7) -0.0017(6) -0.0018(6) 0.0226(7)
C12 0.0614(10) 0.0484(9) 0.0387(8) 0.0036(6) 0.0073(7) 0.0271(8)
C19 0.0628(10) 0.0447(8) 0.0270(7) 0.0031(6) -0.0011(6) 0.0221(8)
C21 0.0678(11) 0.0530(9) 0.0292(7) -0.0022(6) -0.0064(7) 0.0315(9)
C7 0.0525(9) 0.0413(8) 0.0283(7) -0.0010(6) 0.0004(6) 0.0186(7)
C5 0.0534(9) 0.0479(9) 0.0409(8) -0.0001(7) 0.0037(7) 0.0222(8)
C13 0.0631(10) 0.0463(9) 0.0306(7) -0.0011(6) 0.0034(7) 0.0247(8)
C20 0.0593(10) 0.0414(8) 0.0322(7) 0.0007(6) -0.0048(7) 0.0169(7)
C39 0.0688(12) 0.0639(11) 0.0355(8) -0.0135(7) -0.0084(7) 0.0343(10)
C4 0.0625(11) 0.0580(10) 0.0423(8) -0.0028(7) -0.0060(7) 0.0324(9)
C6 0.0553(9) 0.0458(8) 0.0311(7) -0.0022(6) 0.0021(6) 0.0214(7)
C16 0.0694(12) 0.0497(9) 0.0273(7) 0.0026(6) 0.0029(7) 0.0162(8)
C33 0.0707(12) 0.0542(10) 0.0457(9) -0.0091(8) -0.0093(8) 0.0243(10)
C17 0.0659(11) 0.0457(9) 0.0327(8) -0.0002(6) 0.0004(7) 0.0119(8)
C40 0.0631(11) 0.0554(10) 0.0331(7) 0.0071(7) 0.0061(7) 0.0269(9)
C27 0.0762(12) 0.0581(10) 0.0291(8) 0.0035(7) -0.0005(7) 0.0377(10)
C32 0.0820(14) 0.0630(11) 0.0321(8) 0.0054(7) 0.0016(8) 0.0386(11)
C28 0.0914(15) 0.0702(12) 0.0301(8) -0.0002(8) -0.0034(8) 0.0431(12)
C31 0.0876(15) 0.0669(13) 0.0478(10) 0.0165(9) 0.0134(10) 0.0402(12)
C29 0.114(2) 0.0836(16) 0.0290(8) 0.0044(9) 0.0059(9) 0.0571(15)
C30 0.111(2) 0.0855(16) 0.0366(9) 0.0179(9) 0.0185(10) 0.0592(16)
C34 0.0769(15) 0.0648(13) 0.0529(11) -0.0031(9) -0.0064(10) 0.0155(11)
C38 0.0972(19) 0.0742(15) 0.0539(12) -0.0188(11) -0.0117(12) 0.0118(14)
C35 0.0822(17) 0.0671(15) 0.0765(15) 0.0025(12) -0.0037(13) 0.0111(13)
C36 0.0860(18) 0.0617(14) 0.0909(18) -0.0139(13) -0.0119(15) 0.0088(13)
C37 0.111(2) 0.0839(19) 0.0798(18) -0.0332(15) -0.0214(16) 0.0065(17)
C0AA 0.207(7) 0.111(4) 0.214(7) -0.009(4) -0.005(6) -0.001(5)
C1AA 0.248(11) 0.243(10) 0.486(19) 0.234(12) 0.116(12) 0.171(9)

loop_
_atom_type_symbol
_atom_type_description
_atom_type_scat_dispersion_real
_atom_type_scat_dispersion_imag
_atom_type_scat_source
C C 0.0181 0.0091 'International Tables Vol C Tables 4.2.6.8 and 6.1.1.4'
H H 0.0000 0.0000 'International Tables Vol C Tables 4.2.6.8 and 6.1.1.4'
N N 0.0311 0.0180 'International Tables Vol C Tables 4.2.6.8 and 6.1.1.4'

loop_
_geom_angle_atom_site_label_1
_geom_angle_atom_site_label_2
_geom_angle_atom_site_label_3
_geom_angle
_geom_angle_site_symmetry_1
_geom_angle_site_symmetry_3
_geom_angle_publ_flag
C14 N1 C18 119.87(14) . . ?
C14 N1 C2 119.62(13) . . ?
C2 N1 C18 117.00(14) . . ?
C23 N22 C21 114.71(16) . . ?
C23 N24 C25 115.30(15) . . ?
C25 N26 C21 115.70(14) . . ?
C10 C9 C14 118.11(16) . . ?
C10 C9 C8 123.25(13) . . ?
C14 C9 C8 118.41(15) . . ?
C10 C11 C41 121.09(15) . 2_665 ?
C10 C11 C12 117.60(17) . . ?
C12 C11 C41 121.24(17) . 2_665 ?
C9 C10 C11 123.06(14) . . ?
N1 C14 C9 118.96(15) . . ?
C13 C14 N1 121.70(14) . . ?
C13 C14 C9 119.34(16) . . ?
C19 C18 N1 118.45(14) . . ?
C19 C18 C17 120.52(14) . . ?
C17 C18 N1 120.95(15) . . ?
N24 C25 C33 116.81(16) . . ?
N26 C25 N24 124.19(18) . . ?
N26 C25 C33 119.00(15) . . ?
N1 C2 C7 119.13(15) . . ?
C3 C2 N1 121.36(13) . . ?
C3 C2 C7 119.51(16) . . ?
N22 C23 C15 117.82(16) . . ?
N24 C23 N22 125.26(15) . . ?
N24 C23 C15 116.91(14) . . ?
C9 C8 C39 111.88(15) . . ?
C9 C8 C40 107.66(14) . . ?
C7 C8 C9 108.60(12) . . ?
C7 C8 C39 111.88(14) . . ?
C7 C8 C40 107.55(14) . . ?
C39 C8 C40 109.09(13) . . ?
C4 C3 C2 120.84(15) . . ?
C5 C41 C11 109.95(15) . 3_565 ?
C20 C15 C23 119.97(16) . . ?
C20 C15 C16 119.44(14) . . ?
C16 C15 C23 120.59(14) . . ?
C13 C12 C11 121.13(17) . . ?
C18 C19 C20 119.69(15) . . ?
N22 C21 C27 116.69(17) . . ?
N26 C21 N22 124.66(16) . . ?
N26 C21 C27 118.64(15) . . ?
C2 C7 C8 118.35(15) . . ?
C6 C7 C2 117.86(16) . . ?
C6 C7 C8 123.58(13) . . ?
C4 C5 C41 120.61(17) . . ?
C6 C5 C41 121.40(15) . . ?
C6 C5 C4 117.76(17) . . ?
C12 C13 C14 120.64(15) . . ?
C15 C20 C19 120.56(16) . . ?
C3 C4 C5 120.71(18) . . ?
C7 C6 C5 123.19(14) . . ?
C17 C16 C15 120.00(15) . . ?
C34 C33 C25 120.65(17) . . ?
C34 C33 C38 118.1(2) . . ?
C38 C33 C25 121.2(2) . . ?
C16 C17 C18 119.76(17) . . ?
C32 C27 C21 120.76(16) . . ?
C32 C27 C28 118.74(18) . . ?
C28 C27 C21 120.43(19) . . ?
C27 C32 C31 120.99(19) . . ?
C29 C28 C27 120.0(2) . . ?
C30 C31 C32 119.7(2) . . ?
C30 C29 C28 120.1(2) . . ?
C29 C30 C31 120.49(19) . . ?
C35 C34 C33 120.9(2) . . ?
C37 C38 C33 120.3(3) . . ?
C36 C35 C34 120.0(3) . . ?
C37 C36 C35 119.5(3) . . ?
C36 C37 C38 121.3(2) . . ?
C1AA C0AA C1AA 104.7(11) 3_565 . ?
C0AA C1AA C0AA 105.0(8) 2_665 . ?

loop_
_geom_bond_atom_site_label_1
_geom_bond_atom_site_label_2
_geom_bond_distance
_geom_bond_site_symmetry_2
_geom_bond_publ_flag
N1 C14 1.404(2) . ?
N1 C18 1.4380(19) . ?
N1 C2 1.405(2) . ?
N22 C23 1.338(2) . ?
N22 C21 1.339(2) . ?
N24 C25 1.343(2) . ?
N24 C23 1.328(2) . ?
N26 C25 1.333(2) . ?
N26 C21 1.336(3) . ?
C9 C10 1.386(3) . ?
C9 C14 1.409(2) . ?
C9 C8 1.528(2) . ?
C11 C10 1.388(3) . ?
C11 C41 1.511(3) 2_665 ?
C11 C12 1.397(2) . ?
C14 C13 1.401(3) . ?
C18 C19 1.370(2) . ?
C18 C17 1.389(2) . ?
C25 C33 1.478(3) . ?
C2 C3 1.392(3) . ?
C2 C7 1.409(2) . ?
C23 C15 1.487(2) . ?
C8 C7 1.523(2) . ?
C8 C39 1.534(2) . ?
C8 C40 1.543(2) . ?
C3 C4 1.374(3) . ?
C41 C5 1.508(3) . ?
C15 C20 1.381(2) . ?
C15 C16 1.393(3) . ?
C12 C13 1.373(3) . ?
C19 C20 1.390(2) . ?
C21 C27 1.480(2) . ?
C7 C6 1.382(2) . ?
C5 C4 1.395(2) . ?
C5 C6 1.384(3) . ?
C16 C17 1.384(2) . ?
C33 C34 1.386(3) . ?
C33 C38 1.392(3) . ?
C27 C32 1.378(3) . ?
C27 C28 1.400(3) . ?
C32 C31 1.384(3) . ?
C28 C29 1.388(3) . ?
C31 C30 1.377(3) . ?
C29 C30 1.368(4) . ?
C34 C35 1.378(4) . ?
C38 C37 1.367(4) . ?
C35 C36 1.374(4) . ?
C36 C37 1.365(5) . ?
C0AA C1AA 1.409(11) 3_565 ?
C0AA C1AA 1.525(12) . ?
